data_8104771
loop_
_publ_author_name
'Li, Weili'
'Yang, Bo'

_publ_section_title
;
 The crystal structure of 2-(1H-benzimidazol-2-yl)-3-bromo-5-chlorophenol,
 C13H8BrClN2O
;
_journal_issue 3
_journal_name_full 'Zeitschrift f\"ur Kristallographie - New Crystal Structures'
_journal_page_first 577
_journal_page_last 578
_journal_paper_doi 10.1515/ncrs-2020-0647
_journal_volume 236
_journal_year 2021
_chemical_formula_moiety 'C13 H8 Br Cl N2 O'
_chemical_formula_sum 'C13 H8 Br Cl N2 O'
_chemical_formula_weight 323.57
_space_group_crystal_system monoclinic
_space_group_IT_number 14
_space_group_name_Hall '-P 2ybc'
_space_group_name_H-M_alt 'P 1 21/c 1'
_atom_sites_solution_hydrogens geom
_atom_sites_solution_primary iterative
_atom_sites_solution_secondary difmap
_cell_angle_alpha 90.00
_cell_angle_beta 104.861(2)
_cell_angle_gamma 90.00
_cell_formula_units_Z 4
_cell_length_a 11.7584(5)
_cell_length_b 7.4336(3)
_cell_length_c 14.1134(6)
_cell_measurement_reflns_used 3670
_cell_measurement_temperature 150.0
_cell_measurement_theta_max 26.34
_cell_measurement_theta_min 3.06
_cell_volume 1192.35(9)
_computing_cell_refinement 'CrysAlis^Pro^, Ver. 38.43 [1]'
_computing_data_collection 'CrysAlis^Pro^, Ver. 38.43 [1]'
_computing_data_reduction 'CrysAlis^Pro^, Ver. 38.43 [1]'
_computing_molecular_graphics 'Diamond 4.0 [4]'
_computing_publication_material 'SHELXL-2014/7 [3]'
_computing_structure_refinement 'SHELXL-2014/7 [3]'
_computing_structure_solution 'SHELXT  [2]'
_diffrn_ambient_temperature 150.0
_diffrn_measured_fraction_theta_full 0.997
_diffrn_measured_fraction_theta_max 0.997
_diffrn_measurement_device_type 'Bruker P4 diffractometer'
_diffrn_measurement_method '\w scans'
_diffrn_radiation_monochromator graphite
_diffrn_radiation_type MoK\a
_diffrn_radiation_wavelength 0.71073
_diffrn_reflns_av_R_equivalents 0.0585
_diffrn_reflns_av_unetI/netI 0.0438
_diffrn_reflns_limit_h_max 14
_diffrn_reflns_limit_h_min -14
_diffrn_reflns_limit_k_max 9
_diffrn_reflns_limit_k_min -9
_diffrn_reflns_limit_l_max 17
_diffrn_reflns_limit_l_min -17
_diffrn_reflns_number 12189
_diffrn_reflns_theta_full 26.42
_diffrn_reflns_theta_max 26.42
_diffrn_reflns_theta_min 2.99
_diffrn_source 'fine-focus sealed tube'
_diffrn_source_current 30.0
_diffrn_source_power 1.5
_diffrn_source_voltage 50.0
_exptl_absorpt_coefficient_mu 3.658
_exptl_absorpt_correction_T_max 0.0276
_exptl_absorpt_correction_T_min 0.0088
_exptl_absorpt_correction_type multi-scan
_exptl_absorpt_process_details
;
SADABS-2016/2 (Bruker,2016/2) was used for absorption correction.
wR2(int) was 0.1130 before and 0.0704 after correction.
The Ratio of minimum to maximum transmission is 0.3188.
The \l/2 correction factor is Not present.
;
_exptl_crystal_colour 'clear yellowish yellow'
_exptl_crystal_colour_lustre clear
_exptl_crystal_colour_modifier yellowish
_exptl_crystal_colour_primary yellow
_exptl_crystal_density_diffrn 1.803
_exptl_crystal_density_meas .
_exptl_crystal_density_method 'not measured'
_exptl_crystal_description block
_exptl_crystal_F_000 640
_exptl_crystal_size_max 0.2
_exptl_crystal_size_mid 0.16
_exptl_crystal_size_min 0.12
_refine_diff_density_max 0.392
_refine_diff_density_min -0.309
_refine_diff_density_rms 0.067
_refine_ls_extinction_method none
_refine_ls_goodness_of_fit_ref 1.046
_refine_ls_hydrogen_treatment mixed
_refine_ls_matrix_type full
_refine_ls_number_parameters 164
_refine_ls_number_reflns 2447
_refine_ls_number_restraints 0
_refine_ls_restrained_S_all 1.046
_refine_ls_R_factor_all 0.0403
_refine_ls_R_factor_gt 0.0301
_refine_ls_shift/su_max 0.001
_refine_ls_shift/su_mean 0.000
_refine_ls_structure_factor_coef Fsqd
_refine_ls_weighting_details 'calc w=1/[\s^2^(Fo^2^)+(0.0340P)^2^+0.1636P] where P=(Fo^2^+2Fc^2^)/3'
_refine_ls_weighting_scheme calc
_refine_ls_wR_factor_gt 0.0742
_refine_ls_wR_factor_ref 0.0794
_reflns_number_gt 2001
_reflns_number_total 2447
_reflns_threshold_expression >2sigma(I)
_cod_data_source_file suppl_j_ncrs-2020-0647_suppl.cif
_cod_data_source_block jl2
_cod_database_code 8104771
_olex2_refinement_description
;
1. Fixed Uiso
 At 1.2 times of:
  All C(H) groups, All N(H) groups
 At 1.5 times of:
  All O(H) groups
2.a Aromatic/amide H refined with riding coordinates:
 N2(H2), C4(H4), C6(H6), C10(H10), C11(H11), C12(H12), C13(H13)
2.b Idealised tetrahedral OH refined as rotating group:
 O1(H1)
;
_olex2_submission_special_instructions 'No special instructions were received'

loop_
_space_group_symop_id
_space_group_symop_operation_xyz
1 'x, y, z'
2 '-x, y+1/2, -z+1/2'
3 '-x, -y, -z'
4 'x, -y-1/2, z-1/2'

loop_
_atom_site_label
_atom_site_type_symbol
_atom_site_fract_x
_atom_site_fract_y
_atom_site_fract_z
_atom_site_U_iso_or_equiv
_atom_site_adp_type
_atom_site_occupancy
_atom_site_symmetry_multiplicity
_atom_site_calc_flag
_atom_site_refinement_flags
_atom_site_disorder_assembly
_atom_site_disorder_group
Br1 Br 0.20010(3) 0.01099(4) 0.802903(19) 0.04137(11) Uani 1 1 d . . .
Cl1 Cl 0.37660(6) -0.12755(11) 0.48547(6) 0.04886(19) Uani 1 1 d . . .
O1 O -0.01818(16) -0.1434(3) 0.66908(14) 0.0414(4) Uani 1 1 d . . .
H1 H -0.0785 -0.1898 0.6320 0.062 Uiso 1 1 calc R . .
N1 N -0.15012(19) -0.2828(3) 0.51059(16) 0.0365(5) Uani 1 1 d . . .
N2 N -0.08208(19) -0.3468(3) 0.38078(16) 0.0345(5) Uani 1 1 d . . .
H2 H -0.0324 -0.3572 0.3439 0.041 Uiso 1 1 calc R . .
C1 C 0.0568(2) -0.2082(3) 0.52815(19) 0.0331(5) Uani 1 1 d . . .
C2 C 0.0699(2) -0.1444(3) 0.62404(19) 0.0348(6) Uani 1 1 d . . .
C3 C 0.1802(2) -0.0775(3) 0.67424(18) 0.0342(5) Uani 1 1 d . . .
C4 C 0.2745(2) -0.0738(3) 0.6335(2) 0.0365(6) Uani 1 1 d . . .
H4 H 0.3488 -0.0296 0.6697 0.044 Uiso 1 1 calc R . .
C5 C 0.2588(2) -0.1362(4) 0.5384(2) 0.0368(6) Uani 1 1 d . . .
C6 C 0.1514(2) -0.2015(3) 0.4858(2) 0.0350(6) Uani 1 1 d . . .
H6 H 0.1419 -0.2422 0.4204 0.042 Uiso 1 1 calc R . .
C7 C -0.0578(2) -0.2795(3) 0.47372(19) 0.0336(5) Uani 1 1 d . . .
C8 C -0.2002(2) -0.3961(3) 0.35539(19) 0.0349(6) Uani 1 1 d . . .
C9 C -0.2410(2) -0.3552(3) 0.4375(2) 0.0361(6) Uani 1 1 d . . .
C10 C -0.3593(2) -0.3852(4) 0.4360(2) 0.0438(7) Uani 1 1 d . . .
H10 H -0.3888 -0.3566 0.4908 0.053 Uiso 1 1 calc R . .
C11 C -0.4307(3) -0.4578(4) 0.3518(2) 0.0479(7) Uani 1 1 d . . .
H11 H -0.5111 -0.4799 0.3486 0.057 Uiso 1 1 calc R . .
C12 C -0.3876(3) -0.4999(4) 0.2708(2) 0.0471(7) Uani 1 1 d . . .
H12 H -0.4394 -0.5511 0.2143 0.057 Uiso 1 1 calc R . .
C13 C -0.2718(3) -0.4693(4) 0.2706(2) 0.0425(6) Uani 1 1 d . . .
H13 H -0.2429 -0.4968 0.2154 0.051 Uiso 1 1 calc R . .

loop_
_atom_site_aniso_label
_atom_site_aniso_U_11
_atom_site_aniso_U_22
_atom_site_aniso_U_33
_atom_site_aniso_U_23
_atom_site_aniso_U_13
_atom_site_aniso_U_12
Br1 0.04561(18) 0.04681(17) 0.03079(16) -0.00017(11) 0.00820(12) -0.00432(12)
Cl1 0.0352(4) 0.0677(5) 0.0470(4) -0.0021(3) 0.0166(3) -0.0071(3)
O1 0.0349(10) 0.0556(11) 0.0355(10) -0.0058(9) 0.0125(8) -0.0055(9)
N1 0.0334(11) 0.0430(12) 0.0336(11) 0.0031(10) 0.0097(9) -0.0011(10)
N2 0.0313(11) 0.0390(11) 0.0331(11) -0.0028(9) 0.0080(9) -0.0023(9)
C1 0.0326(13) 0.0307(12) 0.0353(13) 0.0023(10) 0.0074(11) 0.0006(10)
C2 0.0361(14) 0.0353(13) 0.0341(13) 0.0035(11) 0.0113(11) 0.0017(10)
C3 0.0407(14) 0.0337(12) 0.0273(12) 0.0008(10) 0.0069(11) -0.0001(11)
C4 0.0330(14) 0.0394(13) 0.0355(14) 0.0024(11) 0.0058(11) -0.0018(11)
C5 0.0312(13) 0.0444(14) 0.0370(14) 0.0030(11) 0.0125(11) 0.0001(11)
C6 0.0365(14) 0.0354(13) 0.0339(13) 0.0000(11) 0.0104(11) 0.0006(11)
C7 0.0326(13) 0.0328(12) 0.0346(13) 0.0021(11) 0.0071(11) 0.0012(10)
C8 0.0323(14) 0.0343(13) 0.0363(14) 0.0026(11) 0.0059(11) -0.0003(10)
C9 0.0317(13) 0.0370(13) 0.0375(14) 0.0060(11) 0.0052(11) 0.0003(10)
C10 0.0354(15) 0.0526(17) 0.0445(16) 0.0069(13) 0.0121(12) 0.0017(12)
C11 0.0308(14) 0.0583(17) 0.0516(18) 0.0071(14) 0.0052(13) -0.0032(13)
C12 0.0370(15) 0.0556(17) 0.0417(16) -0.0004(13) -0.0028(13) -0.0050(13)
C13 0.0395(15) 0.0468(15) 0.0390(15) -0.0016(12) 0.0059(12) -0.0024(12)

loop_
_atom_type_symbol
_atom_type_description
_atom_type_scat_dispersion_real
_atom_type_scat_dispersion_imag
_atom_type_scat_source
C C 0.0033 0.0016 'International Tables Vol C Tables 4.2.6.8 and 6.1.1.4'
H H 0.0000 0.0000 'International Tables Vol C Tables 4.2.6.8 and 6.1.1.4'
Br Br -0.2901 2.4595 'International Tables Vol C Tables 4.2.6.8 and 6.1.1.4'
Cl Cl 0.1484 0.1585 'International Tables Vol C Tables 4.2.6.8 and 6.1.1.4'
N N 0.0061 0.0033 'International Tables Vol C Tables 4.2.6.8 and 6.1.1.4'
O O 0.0106 0.0060 'International Tables Vol C Tables 4.2.6.8 and 6.1.1.4'

loop_
_geom_angle_atom_site_label_1
_geom_angle_atom_site_label_2
_geom_angle_atom_site_label_3
_geom_angle
_geom_angle_site_symmetry_1
_geom_angle_site_symmetry_3
C2 O1 H1 109.5 . .
C7 N1 C9 105.5(2) . .
C7 N2 H2 126.5 . .
C7 N2 C8 107.1(2) . .
C8 N2 H2 126.5 . .
C2 C1 C7 119.0(2) . .
C6 C1 C2 120.0(2) . .
C6 C1 C7 121.0(2) . .
O1 C2 C1 123.3(2) . .
O1 C2 C3 119.0(2) . .
C3 C2 C1 117.7(2) . .
C2 C3 Br1 118.7(2) . .
C4 C3 Br1 118.76(19) . .
C4 C3 C2 122.5(2) . .
C3 C4 H4 120.8 . .
C3 C4 C5 118.5(2) . .
C5 C4 H4 120.8 . .
C4 C5 Cl1 118.8(2) . .
C6 C5 Cl1 120.2(2) . .
C6 C5 C4 121.0(2) . .
C1 C6 H6 119.9 . .
C5 C6 C1 120.2(3) . .
C5 C6 H6 119.9 . .
N1 C7 N2 112.5(2) . .
N1 C7 C1 122.6(2) . .
N2 C7 C1 125.0(2) . .
N2 C8 C9 105.1(2) . .
C13 C8 N2 132.2(3) . .
C13 C8 C9 122.7(3) . .
N1 C9 C8 109.8(2) . .
N1 C9 C10 130.0(3) . .
C8 C9 C10 120.2(3) . .
C9 C10 H10 121.4 . .
C11 C10 C9 117.3(3) . .
C11 C10 H10 121.4 . .
C10 C11 H11 119.2 . .
C10 C11 C12 121.6(3) . .
C12 C11 H11 119.2 . .
C11 C12 H12 119.1 . .
C13 C12 C11 121.9(3) . .
C13 C12 H12 119.1 . .
C8 C13 H13 121.8 . .
C12 C13 C8 116.4(3) . .
C12 C13 H13 121.8 . .

loop_
_geom_bond_atom_site_label_1
_geom_bond_atom_site_label_2
_geom_bond_distance
_geom_bond_site_symmetry_2
Br1 C3 1.889(3) .
Cl1 C5 1.736(3) .
O1 H1 0.8400 .
O1 C2 1.347(3) .
N1 C7 1.319(3) .
N1 C9 1.389(3) .
N2 H2 0.8800 .
N2 C7 1.364(3) .
N2 C8 1.392(3) .
C1 C2 1.405(4) .
C1 C6 1.392(4) .
C1 C7 1.468(4) .
C2 C3 1.400(4) .
C3 C4 1.374(4) .
C4 H4 0.9500 .
C4 C5 1.387(4) .
C5 C6 1.379(4) .
C6 H6 0.9500 .
C8 C9 1.396(4) .
C8 C13 1.385(4) .
C9 C10 1.403(4) .
C10 H10 0.9500 .
C10 C11 1.377(4) .
C11 H11 0.9500 .
C11 C12 1.399(5) .
C12 H12 0.9500 .
C12 C13 1.380(4) .
C13 H13 0.9500 .

loop_
_geom_torsion_atom_site_label_1
_geom_torsion_atom_site_label_2
_geom_torsion_atom_site_label_3
_geom_torsion_atom_site_label_4
_geom_torsion
_geom_torsion_site_symmetry_1
_geom_torsion_site_symmetry_2
_geom_torsion_site_symmetry_3
_geom_torsion_site_symmetry_4
Br1 C3 C4 C5 -178.92(19) . . . .
Cl1 C5 C6 C1 -179.88(19) . . . .
O1 C2 C3 Br1 0.0(3) . . . .
O1 C2 C3 C4 180.0(2) . . . .
N1 C9 C10 C11 179.2(3) . . . .
N2 C8 C9 N1 0.1(3) . . . .
N2 C8 C9 C10 178.7(2) . . . .
N2 C8 C13 C12 -179.4(3) . . . .
C1 C2 C3 Br1 179.51(18) . . . .
C1 C2 C3 C4 -0.5(4) . . . .
C2 C1 C6 C5 1.5(4) . . . .
C2 C1 C7 N1 1.4(4) . . . .
C2 C1 C7 N2 -179.4(2) . . . .
C2 C3 C4 C5 1.1(4) . . . .
C3 C4 C5 Cl1 178.6(2) . . . .
C3 C4 C5 C6 -0.4(4) . . . .
C4 C5 C6 C1 -0.9(4) . . . .
C6 C1 C2 O1 178.7(2) . . . .
C6 C1 C2 C3 -0.8(4) . . . .
C6 C1 C7 N1 -177.9(2) . . . .
C6 C1 C7 N2 1.3(4) . . . .
C7 N1 C9 C8 0.3(3) . . . .
C7 N1 C9 C10 -178.2(3) . . . .
C7 N2 C8 C9 -0.4(3) . . . .
C7 N2 C8 C13 179.2(3) . . . .
C7 C1 C2 O1 -0.6(4) . . . .
C7 C1 C2 C3 179.9(2) . . . .
C7 C1 C6 C5 -179.2(2) . . . .
C8 N2 C7 N1 0.6(3) . . . .
C8 N2 C7 C1 -178.7(2) . . . .
C8 C9 C10 C11 0.9(4) . . . .
C9 N1 C7 N2 -0.5(3) . . . .
C9 N1 C7 C1 178.8(2) . . . .
C9 C8 C13 C12 0.2(4) . . . .
C9 C10 C11 C12 -0.1(4) . . . .
C10 C11 C12 C13 -0.7(5) . . . .
C11 C12 C13 C8 0.6(4) . . . .
C13 C8 C9 N1 -179.6(2) . . . .
C13 C8 C9 C10 -1.0(4) . . . .
